data_2200686
loop_
_publ_author_name
'Necefoglu, Hacali'
'Clegg, William'
'Scott, Andrew J.'

_publ_section_title
;
 Diaquabis(<i>N,N</i>-diethylnicotinamide)bis(4-nitrobenzoato)zinc(II)
;
_journal_issue 10
_journal_name_full 'Acta Crystallographica Section E'
_journal_page_first m465
_journal_page_last m466
_journal_paper_doi 10.1107/S1600536801015033
_journal_volume 57
_journal_year 2001
_chemical_formula_iupac '[Zn (C7 H4 N O4)2 (C10 H14 N2 O)2 (H2 O)2]'
_chemical_formula_moiety 'C34 H40 N6 O12 Zn'
_chemical_formula_sum 'C34 H40 N6 O12 Zn'
_chemical_formula_weight 790.09
_chemical_name_systematic
;
Diaquabis(N,N-diethylnicotinamide)bis(4-nitrobenzoato)zinc(II)
;
_space_group_IT_number 2
_symmetry_cell_setting triclinic
_symmetry_space_group_name_Hall '-P 1'
_symmetry_space_group_name_H-M 'P -1'
_audit_creation_method SHELXL-97
_cell_angle_alpha 96.00(2)
_cell_angle_beta 100.79(2)
_cell_angle_gamma 112.09(3)
_cell_formula_units_Z 1
_cell_length_a 7.211(3)
_cell_length_b 8.588(4)
_cell_length_c 16.515(7)
_cell_measurement_reflns_used 36
_cell_measurement_temperature 160(2)
_cell_measurement_theta_max 12.5
_cell_measurement_theta_min 10.7
_cell_volume 913.6(7)
_computing_cell_refinement DIF4
_computing_data_collection 'DIF4 (Stoe & Cie, 1988)'
_computing_data_reduction 'local programs'
_computing_molecular_graphics SHELXTL
_computing_publication_material 'SHELXTL and local programs'
_computing_structure_refinement SHELXTL
_computing_structure_solution 'SHELXTL (Sheldrick, 1997)'
_diffrn_ambient_temperature 160(2)
_diffrn_measured_fraction_theta_full .997
_diffrn_measured_fraction_theta_max .997
_diffrn_measurement_device_type 'Stoe-Siemens four-circle'
_diffrn_measurement_method '\w/\q scans with on-line profile fitting (Clegg, 1981)'
_diffrn_radiation_monochromator graphite
_diffrn_radiation_source 'sealed tube'
_diffrn_radiation_type MoK\a
_diffrn_radiation_wavelength .71073
_diffrn_reflns_av_R_equivalents .0198
_diffrn_reflns_av_sigmaI/netI .0262
_diffrn_reflns_limit_h_max 8
_diffrn_reflns_limit_h_min -8
_diffrn_reflns_limit_k_max 10
_diffrn_reflns_limit_k_min -10
_diffrn_reflns_limit_l_max 19
_diffrn_reflns_limit_l_min -19
_diffrn_reflns_number 6298
_diffrn_reflns_theta_full 25.00
_diffrn_reflns_theta_max 25.00
_diffrn_reflns_theta_min 2.56
_diffrn_standards_decay_% 1
_diffrn_standards_interval_time 60
_diffrn_standards_number 5
_exptl_absorpt_coefficient_mu .743
_exptl_absorpt_correction_T_max .959
_exptl_absorpt_correction_T_min .821
_exptl_absorpt_correction_type '\y scan'
_exptl_absorpt_process_details '(XPREP; Sheldrick, 1997)'
_exptl_crystal_colour colourless
_exptl_crystal_density_diffrn 1.436
_exptl_crystal_density_method 'not measured'
_exptl_crystal_description block
_exptl_crystal_F_000 412
_exptl_crystal_size_max .42
_exptl_crystal_size_mid .27
_exptl_crystal_size_min .19
_refine_diff_density_max .327
_refine_diff_density_min -.257
_refine_ls_extinction_method none
_refine_ls_goodness_of_fit_ref 1.096
_refine_ls_hydrogen_treatment mixed
_refine_ls_matrix_type full
_refine_ls_number_parameters 251
_refine_ls_number_reflns 3214
_refine_ls_number_restraints 0
_refine_ls_restrained_S_all 1.096
_refine_ls_R_factor_all .0314
_refine_ls_R_factor_gt .0258
_refine_ls_shift/su_max <0.001
_refine_ls_shift/su_mean .000
_refine_ls_structure_factor_coef Fsqd
_refine_ls_weighting_details 'w = 1/[\s^2^(Fo^2^)+(0.0275P)^2^+0.4095P] where P = (Fo^2^+2Fc^2^)/3'
_refine_ls_weighting_scheme calc
_refine_ls_wR_factor_ref .0676
_reflns_number_gt 2889
_reflns_number_total 3214
_reflns_threshold_expression I>2\s(I)
_cod_data_source_file na6092.cif
_cod_data_source_block I
_cod_database_code 2200686
_cod_database_fobs_code 2200686

loop_
_symmetry_equiv_pos_as_xyz
'x, y, z'
'-x, -y, -z'

loop_
_atom_site_label
_atom_site_fract_x
_atom_site_fract_y
_atom_site_fract_z
_atom_site_U_iso_or_equiv
_atom_site_adp_type
_atom_site_calc_flag
_atom_site_refinement_flags
_atom_site_occupancy
_atom_site_disorder_assembly
_atom_site_disorder_group
_atom_site_type_symbol
Zn .5000 .5000 .5000 .01697(9) Uani d S 1 . . Zn
O1 .79004(19) .50312(18) .56174(8) .0227(3) Uani d . 1 . . O
H1A .813(4) .570(3) .6084(17) .049(7) Uiso d . 1 . . H
H1B .787(4) .414(3) .5760(14) .039(7) Uiso d . 1 . . H
N1 .6747(2) .71783(17) .45183(8) .0183(3) Uani d . 1 . . N
C1 .6537(3) .8666(2) .46307(10) .0201(3) Uani d . 1 . . C
H1 .5623 .8779 .4956 .024 Uiso calc R 1 . . H
C2 .7599(3) 1.0046(2) .42920(11) .0220(4) Uani d . 1 . . C
H2 .7413 1.1083 .4385 .026 Uiso calc R 1 . . H
C3 .8932(3) .9895(2) .38164(11) .0218(4) Uani d . 1 . . C
H3 .9659 1.0817 .3570 .026 Uiso calc R 1 . . H
C4 .9188(2) .8365(2) .37061(10) .0182(3) Uani d . 1 . . C
C5 .8087(2) .7051(2) .40749(10) .0186(3) Uani d . 1 . . C
H5 .8288 .6018 .4012 .022 Uiso calc R 1 . . H
C6 1.0807(3) .8142(2) .33073(10) .0199(4) Uani d . 1 . . C
O2 1.21846(19) .78446(16) .37503(8) .0270(3) Uani d . 1 . . O
N2 1.0770(2) .82976(18) .25073(9) .0229(3) Uani d . 1 . . N
C7 .9084(3) .8481(2) .19266(11) .0297(4) Uani d . 1 . . C
H7A .9675 .9476 .1661 .036 Uiso calc R 1 . . H
H7B .8163 .8717 .2250 .036 Uiso calc R 1 . . H
C8 .7817(4) .6905(3) .12447(15) .0529(6) Uani d . 1 . . C
H8A .6644 .7059 .0911 .079 Uiso calc R 1 . . H
H8B .7306 .5899 .1503 .079 Uiso calc R 1 . . H
H8C .8681 .6741 .0880 .079 Uiso calc R 1 . . H
C9 1.2497(3) .8191(2) .21772(12) .0294(4) Uani d . 1 . . C
H9A 1.3808 .8874 .2603 .035 Uiso calc R 1 . . H
H9B 1.2549 .8712 .1670 .035 Uiso calc R 1 . . H
C10 1.2343(4) .6371(3) .19520(15) .0405(5) Uani d . 1 . . C
H10A 1.3550 .6402 .1751 .061 Uiso calc R 1 . . H
H10B 1.1084 .5698 .1510 .061 Uiso calc R 1 . . H
H10C 1.2295 .5844 .2450 .061 Uiso calc R 1 . . H
O3 .50606(18) .33955(14) .39517(7) .0205(3) Uani d . 1 . . O
C11 .3897(3) .3038(2) .32227(10) .0184(3) Uani d . 1 . . C
O4 .20852(18) .29485(15) .30447(7) .0240(3) Uani d . 1 . . O
C12 .4800(3) .2719(2) .24946(10) .0191(3) Uani d . 1 . . C
C13 .6763(3) .2716(2) .26350(11) .0207(4) Uani d . 1 . . C
H13 .7549 .2913 .3194 .025 Uiso calc R 1 . . H
C14 .7586(3) .2426(2) .19654(11) .0230(4) Uani d . 1 . . C
H14 .8922 .2417 .2057 .028 Uiso calc R 1 . . H
C15 .6390(3) .2151(2) .11612(11) .0232(4) Uani d . 1 . . C
C16 .4439(3) .2160(2) .09983(11) .0244(4) Uani d . 1 . . C
H16 .3664 .1974 .0438 .029 Uiso calc R 1 . . H
C17 .3649(3) .2446(2) .16737(11) .0223(4) Uani d . 1 . . C
H17 .2314 .2457 .1578 .027 Uiso calc R 1 . . H
N3 .7240(2) .1864(2) .04415(9) .0288(4) Uani d . 1 . . N
O5 .8860(2) .1667(2) .05764(9) .0508(4) Uani d . 1 . . O
O6 .6269(2) .1804(2) -.02622(8) .0408(4) Uani d . 1 . . O

loop_
_atom_site_aniso_label
_atom_site_aniso_U_11
_atom_site_aniso_U_22
_atom_site_aniso_U_33
_atom_site_aniso_U_12
_atom_site_aniso_U_13
_atom_site_aniso_U_23
Zn .01512(15) .01988(15) .01763(15) .00705(11) .00675(10) .00605(10)
O1 .0206(7) .0264(7) .0252(7) .0128(5) .0069(5) .0072(6)
N1 .0146(7) .0212(7) .0200(7) .0070(6) .0058(6) .0062(5)
C1 .0177(8) .0247(8) .0211(8) .0106(7) .0075(7) .0049(7)
C2 .0221(9) .0217(8) .0266(9) .0122(7) .0080(7) .0062(7)
C3 .0200(9) .0220(8) .0246(9) .0074(7) .0079(7) .0096(7)
C4 .0149(8) .0216(8) .0180(8) .0071(7) .0040(6) .0051(6)
C5 .0173(8) .0199(8) .0202(8) .0085(7) .0056(7) .0046(6)
C6 .0175(8) .0176(8) .0258(9) .0064(7) .0080(7) .0064(7)
O2 .0214(6) .0356(7) .0317(7) .0163(6) .0106(5) .0132(6)
N2 .0256(8) .0261(8) .0258(8) .0148(6) .0144(6) .0108(6)
C7 .0378(11) .0367(10) .0255(9) .0227(9) .0121(8) .0146(8)
C8 .0507(15) .0595(15) .0454(13) .0287(13) -.0042(11) .0016(11)
C9 .0346(11) .0293(10) .0364(10) .0162(8) .0253(9) .0144(8)
C10 .0518(14) .0359(11) .0529(13) .0267(10) .0336(11) .0163(10)
O3 .0213(6) .0238(6) .0182(6) .0099(5) .0072(5) .0044(5)
C11 .0203(9) .0140(7) .0209(8) .0050(6) .0081(7) .0059(6)
O4 .0171(6) .0303(7) .0246(6) .0087(5) .0073(5) .0042(5)
C12 .0198(8) .0157(8) .0214(8) .0052(7) .0078(7) .0044(6)
C13 .0199(9) .0221(8) .0199(8) .0087(7) .0041(7) .0040(7)
C14 .0188(9) .0258(9) .0255(9) .0102(7) .0063(7) .0037(7)
C15 .0255(9) .0249(9) .0214(9) .0107(7) .0102(7) .0035(7)
C16 .0236(9) .0302(9) .0191(8) .0118(8) .0034(7) .0033(7)
C17 .0178(8) .0256(9) .0235(9) .0091(7) .0045(7) .0045(7)
N3 .0275(9) .0370(9) .0237(8) .0137(7) .0104(7) .0032(7)
O5 .0353(9) .0909(13) .0347(8) .0367(9) .0119(7) -.0008(8)
O6 .0475(9) .0642(10) .0221(7) .0314(8) .0146(6) .0116(7)

loop_
_atom_type_symbol
_atom_type_description
_atom_type_scat_dispersion_real
_atom_type_scat_dispersion_imag
_atom_type_scat_source
C C .0033 .0016 'International Tables Vol C Tables 4.2.6.8 and 6.1.1.4'
H H .0000 .0000 'International Tables Vol C Tables 4.2.6.8 and 6.1.1.4'
N N .0061 .0033 'International Tables Vol C Tables 4.2.6.8 and 6.1.1.4'
O O .0106 .0060 'International Tables Vol C Tables 4.2.6.8 and 6.1.1.4'
Zn Zn .2839 1.4301 'International Tables Vol C Tables 4.2.6.8 and 6.1.1.4'

loop_
_geom_angle_atom_site_label_1
_geom_angle_atom_site_label_2
_geom_angle_atom_site_label_3
_geom_angle_site_symmetry_1
_geom_angle_site_symmetry_3
_geom_angle
_geom_angle_publ_flag
O3 Zn O3 2_666 . 180.0 no
O3 Zn O1 2_666 2_666 87.54(6) no
O3 Zn O1 . 2_666 92.46(6) no
O3 Zn O1 2_666 . 92.46(6) no
O3 Zn O1 . . 87.54(6) yes
O1 Zn O1 2_666 . 180.0 no
O3 Zn N1 2_666 . 91.46(6) no
O3 Zn N1 . . 88.54(6) yes
O1 Zn N1 2_666 . 93.29(6) no
O1 Zn N1 . . 86.71(6) yes
O3 Zn N1 2_666 2_666 88.54(6) no
O3 Zn N1 . 2_666 91.46(6) no
O1 Zn N1 2_666 2_666 86.71(6) no
O1 Zn N1 . 2_666 93.29(6) no
N1 Zn N1 . 2_666 180.0 no
Zn O1 H1A . . 99.5(17) no
Zn O1 H1B . . 116.0(17) no
H1A O1 H1B . . 103(2) no
C1 N1 C5 . . 118.01(14) no
C1 N1 Zn . . 122.64(11) no
C5 N1 Zn . . 119.34(11) no
N1 C1 C2 . . 122.72(16) no
N1 C1 H1 . . 118.6 no
C2 C1 H1 . . 118.6 no
C3 C2 C1 . . 119.11(16) no
C3 C2 H2 . . 120.4 no
C1 C2 H2 . . 120.4 no
C2 C3 C4 . . 118.71(15) no
C2 C3 H3 . . 120.6 no
C4 C3 H3 . . 120.6 no
C5 C4 C3 . . 118.59(16) no
C5 C4 C6 . . 117.71(15) no
C3 C4 C6 . . 123.16(15) no
N1 C5 C4 . . 122.82(15) no
N1 C5 H5 . . 118.6 no
C4 C5 H5 . . 118.6 no
O2 C6 N2 . . 121.81(16) no
O2 C6 C4 . . 117.72(15) no
N2 C6 C4 . . 120.45(15) no
C6 N2 C7 . . 124.48(15) no
C6 N2 C9 . . 117.40(15) no
C7 N2 C9 . . 118.04(15) no
N2 C7 C8 . . 113.16(17) no
N2 C7 H7A . . 108.9 no
C8 C7 H7A . . 108.9 no
N2 C7 H7B . . 108.9 no
C8 C7 H7B . . 108.9 no
H7A C7 H7B . . 107.8 no
C7 C8 H8A . . 109.5 no
C7 C8 H8B . . 109.5 no
H8A C8 H8B . . 109.5 no
C7 C8 H8C . . 109.5 no
H8A C8 H8C . . 109.5 no
H8B C8 H8C . . 109.5 no
N2 C9 C10 . . 114.03(16) no
N2 C9 H9A . . 108.7 no
C10 C9 H9A . . 108.7 no
N2 C9 H9B . . 108.7 no
C10 C9 H9B . . 108.7 no
H9A C9 H9B . . 107.6 no
C9 C10 H10A . . 109.5 no
C9 C10 H10B . . 109.5 no
H10A C10 H10B . . 109.5 no
C9 C10 H10C . . 109.5 no
H10A C10 H10C . . 109.5 no
H10B C10 H10C . . 109.5 no
C11 O3 Zn . . 125.41(11) yes
O4 C11 O3 . . 126.30(15) no
O4 C11 C12 . . 117.12(15) no
O3 C11 C12 . . 116.58(15) no
C13 C12 C17 . . 119.74(16) no
C13 C12 C11 . . 120.96(15) no
C17 C12 C11 . . 119.29(16) no
C14 C13 C12 . . 120.75(16) no
C14 C13 H13 . . 119.6 no
C12 C13 H13 . . 119.6 no
C15 C14 C13 . . 117.69(17) no
C15 C14 H14 . . 121.2 no
C13 C14 H14 . . 121.2 no
C14 C15 C16 . . 123.11(16) no
C14 C15 N3 . . 118.69(16) no
C16 C15 N3 . . 118.18(16) no
C17 C16 C15 . . 118.22(16) no
C17 C16 H16 . . 120.9 no
C15 C16 H16 . . 120.9 no
C16 C17 C12 . . 120.48(17) no
C16 C17 H17 . . 119.8 no
C12 C17 H17 . . 119.8 no
O6 N3 O5 . . 123.39(16) no
O6 N3 C15 . . 118.20(16) no
O5 N3 C15 . . 118.39(15) no

loop_
_geom_bond_atom_site_label_1
_geom_bond_atom_site_label_2
_geom_bond_site_symmetry_2
_geom_bond_distance
_geom_bond_publ_flag
Zn O1 2_666 2.1373(15) no
Zn O1 . 2.1373(15) yes
Zn O3 2_666 2.1149(14) no
Zn O3 . 2.1149(14) yes
Zn N1 . 2.1527(16) yes
Zn N1 2_666 2.1527(16) no
O1 H1A . .86(3) no
O1 H1B . .81(3) no
N1 C1 . 1.340(2) no
N1 C5 . 1.345(2) no
C1 C2 . 1.386(2) no
C1 H1 . .950 no
C2 C3 . 1.383(2) no
C2 H2 . .950 no
C3 C4 . 1.392(2) no
C3 H3 . .950 no
C4 C5 . 1.387(2) no
C4 C6 . 1.504(2) no
C5 H5 . .950 no
C6 O2 . 1.243(2) no
C6 N2 . 1.338(2) no
N2 C7 . 1.470(2) no
N2 C9 . 1.479(2) no
C7 C8 . 1.517(3) no
C7 H7A . .990 no
C7 H7B . .990 no
C8 H8A . .980 no
C8 H8B . .980 no
C8 H8C . .980 no
C9 C10 . 1.525(3) no
C9 H9A . .990 no
C9 H9B . .990 no
C10 H10A . .980 no
C10 H10B . .980 no
C10 H10C . .980 no
C11 O3 . 1.264(2) yes
C11 O4 . 1.255(2) yes
C11 C12 . 1.518(2) no
C12 C13 . 1.392(3) no
C12 C17 . 1.395(2) no
C13 C14 . 1.392(2) no
C13 H13 . .950 no
C14 C15 . 1.384(3) no
C14 H14 . .950 no
C15 C16 . 1.385(3) no
C15 N3 . 1.474(2) no
C16 C17 . 1.384(2) no
C16 H16 . .950 no
C17 H17 . .950 no
N3 O6 . 1.225(2) no
N3 O5 . 1.225(2) no

loop_
_geom_hbond_atom_site_label_D
_geom_hbond_atom_site_label_H
_geom_hbond_atom_site_label_A
_geom_hbond_site_symmetry_A
_geom_hbond_distance_DH
_geom_hbond_distance_HA
_geom_hbond_distance_DA
_geom_hbond_angle_DHA
_geom_hbond_publ_flag
O1 H1A O4 2_666 .86(3) 1.82(3) 2.659(2) 164(3) yes
O1 H1B O2 2_766 .81(3) 1.95(3) 2.765(2) 173(2) yes
